data_4038967
loop_
_publ_author_name
'Lamprecht, Zandria'
'Malan, Frederick P.'
'Liles, David C.'
'Lotz, Simon'
'Bezuidenhout, Daniela I.'

_publ_section_title
;
 Synthesis and structure of annulated
 dithieno[2,3-b;3&#x02B9;,2&#x02B9;-d]thienyl- and ring-opened
 3,3&#x02B9;-bithienyl Fischer carbene complexes
;
_journal_name_full 'Journal of Organometallic Chemistry'
_journal_page_first 121466
_journal_paper_doi 10.1016/j.jorganchem.2020.121466
_journal_volume 925
_journal_year 2020
_chemical_formula_sum 'C9 H6.5 Cr0.5 N0.5 O2.5 S1.5'
_chemical_formula_weight 235.74
_space_group_crystal_system triclinic
_space_group_IT_number 2
_space_group_name_Hall '-P 1'
_space_group_name_H-M_alt 'P -1'
_atom_sites_solution_hydrogens geom
_audit_creation_method SHELXL-2018/3
_cell_angle_alpha 110.742(3)
_cell_angle_beta 91.017(3)
_cell_angle_gamma 103.342(3)
_cell_formula_units_Z 4
_cell_length_a 7.4794(7)
_cell_length_b 11.9763(11)
_cell_length_c 12.1963(12)
_cell_measurement_reflns_used 9851
_cell_measurement_temperature 150(2)
_cell_measurement_theta_max 26.46
_cell_measurement_theta_min 2.82
_cell_volume 988.15(16)
_computing_structure_refinement 'SHELXL-2018/3 (Sheldrick, 2018)'
_computing_structure_solution 'SHELXT 2014/5 (Sheldrick, 2014)'
_diffrn_ambient_temperature 150(2)
_diffrn_measured_fraction_theta_full 0.999
_diffrn_measured_fraction_theta_max 0.999
_diffrn_measurement_device_type 'Bruker kappa, Photon 100 CMOS'
_diffrn_measurement_method '\f and \w scans'
_diffrn_radiation_type MoK\a
_diffrn_radiation_wavelength 0.71073
_diffrn_reflns_av_R_equivalents 0.0336
_diffrn_reflns_av_unetI/netI 0.0199
_diffrn_reflns_Laue_measured_fraction_full 0.999
_diffrn_reflns_Laue_measured_fraction_max 0.999
_diffrn_reflns_limit_h_max 9
_diffrn_reflns_limit_h_min -9
_diffrn_reflns_limit_k_max 14
_diffrn_reflns_limit_k_min -14
_diffrn_reflns_limit_l_max 15
_diffrn_reflns_limit_l_min -15
_diffrn_reflns_number 28214
_diffrn_reflns_point_group_measured_fraction_full 0.999
_diffrn_reflns_point_group_measured_fraction_max 0.999
_diffrn_reflns_theta_full 25.242
_diffrn_reflns_theta_max 26.022
_diffrn_reflns_theta_min 2.816
_diffrn_source 'I\ms micro focus'
_exptl_absorpt_coefficient_mu 0.926
_exptl_absorpt_correction_T_max 1.0000
_exptl_absorpt_correction_T_min 0.6650
_exptl_absorpt_correction_type multi-scan
_exptl_absorpt_process_details 'SADABS (Bruker, 2015)'
_exptl_crystal_colour brown
_exptl_crystal_density_diffrn 1.585
_exptl_crystal_description plate
_exptl_crystal_F_000 480
_exptl_crystal_size_max 0.320
_exptl_crystal_size_mid 0.120
_exptl_crystal_size_min 0.030
_refine_diff_density_max 0.788
_refine_diff_density_min -1.035
_refine_diff_density_rms 0.055
_refine_ls_extinction_coef .
_refine_ls_extinction_method none
_refine_ls_goodness_of_fit_ref 1.025
_refine_ls_hydrogen_treatment constr
_refine_ls_matrix_type full
_refine_ls_number_parameters 244
_refine_ls_number_reflns 3883
_refine_ls_number_restraints 1
_refine_ls_restrained_S_all 1.065
_refine_ls_R_factor_all 0.0347
_refine_ls_R_factor_gt 0.0285
_refine_ls_shift/su_max 0.001
_refine_ls_shift/su_mean 0.000
_refine_ls_structure_factor_coef Fsqd
_refine_ls_weighting_details 'w=1/[\s^2^(Fo^2^)+(0.0288P)^2^+1.0784P] where P=(Fo^2^+2Fc^2^)/3'
_refine_ls_weighting_scheme calc
_refine_ls_wR_factor_gt 0.0691
_refine_ls_wR_factor_ref 0.0722
_reflns_Friedel_coverage 0.000
_reflns_Friedel_fraction_full .
_reflns_Friedel_fraction_max .
_reflns_number_gt 3429
_reflns_number_total 3883
_reflns_threshold_expression 'I > 2\s(I)'
_cod_data_source_file 1111113.cif
_cod_data_source_block PCOD1111113
_cod_depositor_comments
;
The following automatic conversions were performed:

data item '_exptl_absorpt_correction_type' value 'Multi-scan' was
changed to 'multi-scan' in accordance with the built-in table derived
from the CIF Core dictionary named 'cif_core.dic' version 2.4.5 last
updated on 2014-11-21.

Automatic conversion script
Id: cif_fix_values 8738 2021-04-28 16:35:53Z antanas 
;
_cod_original_formula_sum 'C9 H6.50 Cr0.50 N0.50 O2.50 S1.50'
_cod_database_code 4038967
_shelx_shelxl_version_number 2018/3
_shelx_space_group_comment
;
The symmetry employed for this shelxl refinement is uniquely defined
by the following loop, which should always be used as a source of
symmetry information in preference to the above space-group names.
They are only intended as comments.
;
_shelx_estimated_absorpt_t_min 0.756
_shelx_estimated_absorpt_t_max 0.973

loop_
_space_group_symop_operation_xyz
'x, y, z'
'-x, -y, -z'

loop_
_atom_site_label
_atom_site_type_symbol
_atom_site_fract_x
_atom_site_fract_y
_atom_site_fract_z
_atom_site_U_iso_or_equiv
_atom_site_adp_type
_atom_site_occupancy
_atom_site_site_symmetry_order
_atom_site_calc_flag
_atom_site_refinement_flags_posn
_atom_site_refinement_flags_adp
_atom_site_refinement_flags_occupancy
_atom_site_disorder_assembly
_atom_site_disorder_group
Cr1 Cr 0.36170(4) 0.92104(3) 0.69843(3) 0.01726(9) Uani 1 1 d . . . . .
S1 S 0.22689(7) 0.48265(4) 0.56180(4) 0.02080(12) Uani 1 1 d . . . . .
S2 S 0.20810(7) 0.27615(4) 0.31371(5) 0.02380(12) Uani 1 1 d . . . . .
O1 O 0.6535(2) 0.99152(16) 0.90228(14) 0.0352(4) Uani 1 1 d . . . . .
O2 O 0.0625(2) 0.99151(15) 0.85595(15) 0.0399(4) Uani 1 1 d . . . . .
O3 O 0.4632(2) 1.19111(14) 0.73371(18) 0.0465(5) Uani 1 1 d . . . . .
O4 O 0.6793(2) 0.90133(16) 0.54843(15) 0.0378(4) Uani 1 1 d . . . . .
O5 O 0.25645(19) 0.68309(12) 0.75330(12) 0.0227(3) Uani 1 1 d . . . . .
N1 N 0.0783(2) 0.85050(16) 0.47591(15) 0.0255(4) Uani 1 1 d . . . . .
C1 C 0.5381(3) 0.96197(18) 0.82681(18) 0.0227(4) Uani 1 1 d . . . . .
C2 C 0.1724(3) 0.95880(18) 0.79783(18) 0.0248(4) Uani 1 1 d . . . . .
C3 C 0.4221(3) 1.0869(2) 0.7175(2) 0.0283(5) Uani 1 1 d . . . . .
C4 C 0.5553(3) 0.90350(18) 0.60210(18) 0.0233(4) Uani 1 1 d . . . . .
C5 C 0.2971(2) 0.73642(17) 0.67479(16) 0.0179(4) Uani 1 1 d . . . . .
C6 C 0.2504(3) 0.7516(2) 0.87721(17) 0.0262(4) Uani 1 1 d . . . . .
H6A H 0.153911 0.797775 0.887194 0.031 Uiso 1 1 calc R U . . .
H6AB H 0.371068 0.811108 0.912559 0.031 Uiso 1 1 calc R U . . .
C7 C 0.2064(3) 0.6583(2) 0.9349(2) 0.0327(5) Uani 1 1 d . . . . .
H7A H 0.085064 0.601637 0.900583 0.049 Uiso 1 1 calc R U . . .
H7B H 0.204489 0.700707 1.019740 0.049 Uiso 1 1 calc R U . . .
H7C H 0.300839 0.611650 0.922075 0.049 Uiso 1 1 calc R U . . .
C8 C 0.2878(2) 0.63461(16) 0.56304(17) 0.0173(4) Uani 1 1 d . . . . .
C9 C 0.3169(2) 0.63519(17) 0.45217(16) 0.0176(4) Uani 1 1 d . . . . .
H9 H 0.351566 0.708599 0.435678 0.021 Uiso 1 1 calc R U . . .
C10 C 0.2900(2) 0.51579(17) 0.36532(17) 0.0179(4) Uani 1 1 d . . . . .
C11 C 0.2422(3) 0.42551(17) 0.41389(17) 0.0193(4) Uani 1 1 d . . . . .
C12 C 0.2576(3) 0.33430(19) 0.20284(18) 0.0237(2) Uani 1 1 d . . . . .
C13 C 0.2984(3) 0.46141(19) 0.23997(18) 0.0237(2) Uani 1 1 d . . . . .
C15 C 0.3160(3) 0.40344(18) 0.03879(18) 0.0237(2) Uani 1 1 d D . . . .
H15 H 0.331303 0.410376 -0.035896 0.028 Uiso 1 1 calc R U . A 1
C16 C 0.1805(3) 0.87648(17) 0.55815(18) 0.0209(4) Uani 1 1 d . . . . .
C17 C -0.0376(3) 0.8207(2) 0.36860(19) 0.0361(5) Uani 1 1 d . . . . .
H17A H -0.047127 0.898037 0.359396 0.043 Uiso 1 1 calc R U . . .
H17B H -0.163334 0.774953 0.374133 0.043 Uiso 1 1 calc R U . . .
C18 C 0.0357(4) 0.7451(4) 0.2635(2) 0.0670(10) Uani 1 1 d . . . . .
H18A H -0.048504 0.725088 0.192889 0.100 Uiso 1 1 calc R U . . .
H18B H 0.046036 0.668585 0.272450 0.100 Uiso 1 1 calc R U . . .
H18C H 0.157860 0.791527 0.255638 0.100 Uiso 1 1 calc R U . . .
S3A S 0.25997(11) 0.26391(6) 0.05295(6) 0.02627(19) Uani 0.888(2) 1 d . . P B 1
C14A C 0.3370(6) 0.5001(4) 0.1346(3) 0.0237(2) Uani 0.888(2) 1 d . . P B 1
H14A H 0.371449 0.583052 0.138510 0.028 Uiso 0.888(2) 1 calc R U P B 1
C14B C 0.263(4) 0.276(3) 0.092(2) 0.0237(2) Uani 0.112(2) 1 d . . P B 2
H14B H 0.244648 0.189464 0.050269 0.028 Uiso 0.112(2) 1 calc R U P B 2
S3B S 0.3393(13) 0.5146(7) 0.1528(6) 0.02627(19) Uani 0.112(2) 1 d D . P B 2

loop_
_atom_site_aniso_label
_atom_site_aniso_U_11
_atom_site_aniso_U_22
_atom_site_aniso_U_33
_atom_site_aniso_U_23
_atom_site_aniso_U_13
_atom_site_aniso_U_12
Cr1 0.01808(16) 0.01385(16) 0.01727(17) 0.00375(12) -0.00073(12) 0.00250(12)
S1 0.0256(2) 0.0161(2) 0.0208(3) 0.00826(19) 0.00097(19) 0.00318(19)
S2 0.0289(3) 0.0132(2) 0.0260(3) 0.0049(2) -0.0007(2) 0.00282(19)
O1 0.0253(8) 0.0454(10) 0.0263(8) 0.0076(7) -0.0058(7) 0.0022(7)
O2 0.0311(8) 0.0338(9) 0.0403(10) -0.0055(7) 0.0089(7) 0.0108(7)
O3 0.0469(10) 0.0183(8) 0.0668(13) 0.0139(8) -0.0166(9) -0.0015(7)
O4 0.0348(9) 0.0465(10) 0.0370(9) 0.0218(8) 0.0155(8) 0.0087(7)
O5 0.0314(8) 0.0203(7) 0.0164(7) 0.0076(6) 0.0042(6) 0.0050(6)
N1 0.0277(9) 0.0242(9) 0.0226(9) 0.0034(7) -0.0021(7) 0.0114(7)
C1 0.0214(10) 0.0217(10) 0.0221(10) 0.0059(8) 0.0048(8) 0.0030(8)
C2 0.0243(10) 0.0168(10) 0.0240(11) -0.0007(8) -0.0045(8) 0.0015(8)
C3 0.0243(10) 0.0249(12) 0.0322(12) 0.0088(9) -0.0065(9) 0.0033(9)
C4 0.0263(10) 0.0214(10) 0.0224(10) 0.0108(8) -0.0005(8) 0.0022(8)
C5 0.0144(8) 0.0221(10) 0.0176(9) 0.0078(8) 0.0010(7) 0.0049(7)
C6 0.0317(11) 0.0303(11) 0.0156(10) 0.0071(9) 0.0045(8) 0.0076(9)
C7 0.0339(12) 0.0431(14) 0.0267(12) 0.0205(10) 0.0063(9) 0.0080(10)
C8 0.0163(9) 0.0142(9) 0.0214(10) 0.0072(8) 0.0009(7) 0.0033(7)
C9 0.0182(9) 0.0144(9) 0.0198(10) 0.0058(7) 0.0023(7) 0.0042(7)
C10 0.0152(9) 0.0174(9) 0.0206(10) 0.0067(8) 0.0019(7) 0.0038(7)
C11 0.0188(9) 0.0157(9) 0.0210(10) 0.0047(8) -0.0006(7) 0.0034(7)
C12 0.0229(5) 0.0237(6) 0.0198(6) 0.0036(4) 0.0014(4) 0.0042(4)
C13 0.0229(5) 0.0237(6) 0.0198(6) 0.0036(4) 0.0014(4) 0.0042(4)
C15 0.0229(5) 0.0237(6) 0.0198(6) 0.0036(4) 0.0014(4) 0.0042(4)
C16 0.0243(10) 0.0146(9) 0.0235(11) 0.0055(8) 0.0035(8) 0.0070(8)
C17 0.0378(13) 0.0439(14) 0.0240(12) 0.0047(10) -0.0079(10) 0.0188(11)
C18 0.0510(17) 0.113(3) 0.0227(14) -0.0003(15) -0.0030(12) 0.0354(18)
S3A 0.0295(3) 0.0197(3) 0.0210(4) -0.0014(3) 0.0014(3) 0.0043(2)
C14A 0.0229(5) 0.0237(6) 0.0198(6) 0.0036(4) 0.0014(4) 0.0042(4)
C14B 0.0229(5) 0.0237(6) 0.0198(6) 0.0036(4) 0.0014(4) 0.0042(4)
S3B 0.0295(3) 0.0197(3) 0.0210(4) -0.0014(3) 0.0014(3) 0.0043(2)

loop_
_atom_type_symbol
_atom_type_description
_atom_type_scat_dispersion_real
_atom_type_scat_dispersion_imag
_atom_type_scat_source
C C 0.0033 0.0016 'International Tables Vol C Tables 4.2.6.8 and 6.1.1.4'
H H 0.0000 0.0000 'International Tables Vol C Tables 4.2.6.8 and 6.1.1.4'
Cr Cr 0.3209 0.6236 'International Tables Vol C Tables 4.2.6.8 and 6.1.1.4'
O O 0.0106 0.0060 'International Tables Vol C Tables 4.2.6.8 and 6.1.1.4'
S S 0.1246 0.1234 'International Tables Vol C Tables 4.2.6.8 and 6.1.1.4'
N N 0.0061 0.0033 'International Tables Vol C Tables 4.2.6.8 and 6.1.1.4'

loop_
_geom_angle_atom_site_label_1
_geom_angle_atom_site_label_2
_geom_angle_atom_site_label_3
_geom_angle
_geom_angle_site_symmetry_1
_geom_angle_site_symmetry_3
C3 Cr1 C1 88.06(9) . .
C3 Cr1 C4 87.24(9) . .
C1 Cr1 C4 87.16(9) . .
C3 Cr1 C2 85.98(9) . .
C1 Cr1 C2 92.81(9) . .
C4 Cr1 C2 173.22(9) . .
C3 Cr1 C16 91.95(8) . .
C1 Cr1 C16 178.08(8) . .
C4 Cr1 C16 90.93(8) . .
C2 Cr1 C16 89.11(8) . .
C3 Cr1 C5 179.04(9) . .
C1 Cr1 C5 92.19(8) . .
C4 Cr1 C5 91.84(8) . .
C2 Cr1 C5 94.94(8) . .
C16 Cr1 C5 87.76(7) . .
C11 S1 C8 90.30(9) . .
C11 S2 C12 89.09(10) . .
C5 O5 C6 123.33(15) . .
C16 N1 C17 175.6(2) . .
O1 C1 Cr1 175.64(18) . .
O2 C2 Cr1 173.72(19) . .
O3 C3 Cr1 177.3(2) . .
O4 C4 Cr1 175.11(19) . .
O5 C5 C8 104.98(16) . .
O5 C5 Cr1 129.54(14) . .
C8 C5 Cr1 125.48(14) . .
O5 C6 C7 106.43(17) . .
O5 C6 H6A 110.4 . .
C7 C6 H6A 110.4 . .
O5 C6 H6AB 110.4 . .
C7 C6 H6AB 110.4 . .
H6A C6 H6AB 108.6 . .
C6 C7 H7A 109.5 . .
C6 C7 H7B 109.5 . .
H7A C7 H7B 109.5 . .
C6 C7 H7C 109.5 . .
H7A C7 H7C 109.5 . .
H7B C7 H7C 109.5 . .
C9 C8 C5 130.50(17) . .
C9 C8 S1 111.29(14) . .
C5 C8 S1 118.21(14) . .
C8 C9 C10 113.28(17) . .
C8 C9 H9 123.4 . .
C10 C9 H9 123.4 . .
C11 C10 C9 111.28(17) . .
C11 C10 C13 111.08(17) . .
C9 C10 C13 137.64(18) . .
C10 C11 S1 113.85(14) . .
C10 C11 S2 114.41(15) . .
S1 C11 S2 131.74(12) . .
C14B C12 C13 116.3(14) . .
C13 C12 S3A 112.79(16) . .
C14B C12 S2 128.9(14) . .
C13 C12 S2 114.73(15) . .
S3A C12 S2 132.46(13) . .
C12 C13 S3B 117.3(3) . .
C12 C13 C10 110.69(18) . .
S3B C13 C10 132.0(3) . .
C12 C13 C14A 109.5(2) . .
C10 C13 C14A 139.9(2) . .
C14A C15 S3A 116.9(2) . .
S3B C15 C14B 101.6(9) . .
C14A C15 H15 121.5 . .
S3A C15 H15 121.5 . .
N1 C16 Cr1 178.82(18) . .
N1 C17 C18 112.1(2) . .
N1 C17 H17A 109.2 . .
C18 C17 H17A 109.2 . .
N1 C17 H17B 109.2 . .
C18 C17 H17B 109.2 . .
H17A C17 H17B 107.9 . .
C17 C18 H18A 109.5 . .
C17 C18 H18B 109.5 . .
H18A C18 H18B 109.5 . .
C17 C18 H18C 109.5 . .
H18A C18 H18C 109.5 . .
H18B C18 H18C 109.5 . .
C15 S3A C12 90.65(10) . .
C15 C14A C13 110.1(3) . .
C15 C14A H14A 124.9 . .
C13 C14A H14A 124.9 . .
C12 C14B C15 100.9(18) . .
C12 C14B H14B 129.6 . .
C15 C14B H14B 129.6 . .
C13 S3B C15 103.7(5) . .

loop_
_geom_bond_atom_site_label_1
_geom_bond_atom_site_label_2
_geom_bond_distance
_geom_bond_site_symmetry_2
Cr1 C3 1.860(2) .
Cr1 C1 1.875(2) .
Cr1 C4 1.883(2) .
Cr1 C2 1.910(2) .
Cr1 C16 1.996(2) .
Cr1 C5 2.0630(19) .
S1 C11 1.704(2) .
S1 C8 1.7656(18) .
S2 C11 1.7285(19) .
S2 C12 1.737(2) .
O1 C1 1.148(2) .
O2 C2 1.142(3) .
O3 C3 1.156(3) .
O4 C4 1.145(3) .
O5 C5 1.331(2) .
O5 C6 1.449(2) .
N1 C16 1.153(3) .
N1 C17 1.441(3) .
C5 C8 1.459(3) .
C6 C7 1.499(3) .
C6 H6A 0.9900 .
C6 H6AB 0.9900 .
C7 H7A 0.9800 .
C7 H7B 0.9800 .
C7 H7C 0.9800 .
C8 C9 1.376(3) .
C9 C10 1.412(3) .
C9 H9 0.9500 .
C10 C11 1.389(3) .
C10 C13 1.443(3) .
C12 C14B 1.29(3) .
C12 C13 1.381(3) .
C12 S3A 1.723(2) .
C13 S3B 1.425(10) .
C13 C14A 1.525(5) .
C15 C14A 1.297(4) .
C15 S3B 1.520(5) .
C15 S3A 1.698(2) .
C15 C14B 1.84(3) .
C15 H15 0.9500 .
C17 C18 1.481(4) .
C17 H17A 0.9900 .
C17 H17B 0.9900 .
C18 H18A 0.9800 .
C18 H18B 0.9800 .
C18 H18C 0.9800 .
C14A H14A 0.9500 .
C14B H14B 0.9500 .

loop_
_geom_torsion_atom_site_label_1
_geom_torsion_atom_site_label_2
_geom_torsion_atom_site_label_3
_geom_torsion_atom_site_label_4
_geom_torsion
_geom_torsion_site_symmetry_1
_geom_torsion_site_symmetry_2
_geom_torsion_site_symmetry_3
_geom_torsion_site_symmetry_4
C6 O5 C5 C8 179.87(16) . . . .
C6 O5 C5 Cr1 0.1(3) . . . .
C5 O5 C6 C7 -178.09(17) . . . .
O5 C5 C8 C9 179.95(19) . . . .
Cr1 C5 C8 C9 -0.3(3) . . . .
O5 C5 C8 S1 1.02(19) . . . .
Cr1 C5 C8 S1 -179.20(9) . . . .
C11 S1 C8 C9 -0.03(15) . . . .
C11 S1 C8 C5 179.10(15) . . . .
C5 C8 C9 C10 -178.56(18) . . . .
S1 C8 C9 C10 0.4(2) . . . .
C8 C9 C10 C11 -0.7(2) . . . .
C8 C9 C10 C13 179.2(2) . . . .
C9 C10 C11 S1 0.7(2) . . . .
C13 C10 C11 S1 -179.28(13) . . . .
C9 C10 C11 S2 -179.59(13) . . . .
C13 C10 C11 S2 0.4(2) . . . .
C8 S1 C11 C10 -0.38(15) . . . .
C8 S1 C11 S2 179.96(15) . . . .
C12 S2 C11 C10 -0.29(15) . . . .
C12 S2 C11 S1 179.36(15) . . . .
C11 S2 C12 C14B 179.3(16) . . . .
C11 S2 C12 C13 0.06(16) . . . .
C11 S2 C12 S3A -177.91(17) . . . .
C14B C12 C13 S3B 1.0(15) . . . .
S2 C12 C13 S3B -179.7(4) . . . .
C14B C12 C13 C10 -179.1(14) . . . .
S3A C12 C13 C10 178.54(14) . . . .
S2 C12 C13 C10 0.2(2) . . . .
S3A C12 C13 C14A -1.1(3) . . . .
S2 C12 C13 C14A -179.4(2) . . . .
C11 C10 C13 C12 -0.4(2) . . . .
C9 C10 C13 C12 179.7(2) . . . .
C11 C10 C13 S3B 179.4(5) . . . .
C9 C10 C13 S3B -0.5(6) . . . .
C11 C10 C13 C14A 179.0(3) . . . .
C9 C10 C13 C14A -0.9(5) . . . .
C14A C15 S3A C12 1.0(3) . . . .
C13 C12 S3A C15 0.15(17) . . . .
S2 C12 S3A C15 178.15(16) . . . .
S3A C15 C14A C13 -1.8(4) . . . .
C12 C13 C14A C15 1.8(4) . . . .
C10 C13 C14A C15 -177.7(2) . . . .
C13 C12 C14B C15 -2.8(18) . . . .
S2 C12 C14B C15 178.0(2) . . . .
S3B C15 C14B C12 3.6(17) . . . .
C12 C13 S3B C15 1.8(7) . . . .
C10 C13 S3B C15 -178.0(2) . . . .
C14B C15 S3B C13 -3.0(11) . . . .
